data_7222481
loop_
_publ_author_name
'Redshaw, Carl'
'Walton, Mark'
'Elsegood, Mark Robert James'
'Prior, Timothy J.'
'Michiue, Kenji'

_publ_section_title
;
 Vanadium(V) tetra-phenolate complexes: Synthesis, structural studies and
 ethylene homo-(co-)polymerization capability
;
_journal_name_full 'RSC Adv.'
_journal_paper_doi 10.1039/C5RA20177B
_journal_year 2015
_chemical_formula_sum 'C114 H132 Cl2 N2 O6 V2'
_chemical_formula_weight 1798.99
_space_group_crystal_system triclinic
_space_group_IT_number 2
_space_group_name_Hall '-P 1'
_space_group_name_H-M_alt 'P -1'
_symmetry_space_group_name_Hall '-P 1'
_symmetry_space_group_name_H-M 'P -1'
_atom_sites_solution_hydrogens geom
_audit_creation_method SHELXL-2014/7
_audit_update_record
;
2015-06-02 deposited with the CCDC.
2015-10-07 downloaded from the CCDC.
;
_cell_angle_alpha 74.937(8)
_cell_angle_beta 84.606(9)
_cell_angle_gamma 69.796(8)
_cell_formula_units_Z 1
_cell_length_a 10.8048(12)
_cell_length_b 14.4744(13)
_cell_length_c 18.3207(19)
_cell_measurement_reflns_used 6990
_cell_measurement_temperature 150(2)
_cell_measurement_theta_max 26.65
_cell_measurement_theta_min 1.7
_cell_volume 2596.5(5)
_computing_structure_refinement 'SHELXL-2014/7 (Sheldrick, 2014)'
_diffrn_ambient_temperature 150(2)
_diffrn_detector_area_resol_mean 6.67
_diffrn_measured_fraction_theta_full 0.986
_diffrn_measured_fraction_theta_max 0.985
_diffrn_measurement_device_type 'Stoe IPDS2'
_diffrn_measurement_method \w-scans
_diffrn_radiation_type MoK\a
_diffrn_radiation_wavelength 0.71073
_diffrn_reflns_av_R_equivalents 0.0776
_diffrn_reflns_av_unetI/netI 0.1889
_diffrn_reflns_laue_measured_fraction_full 0.986
_diffrn_reflns_laue_measured_fraction_max 0.985
_diffrn_reflns_limit_h_max 13
_diffrn_reflns_limit_h_min -13
_diffrn_reflns_limit_k_max 17
_diffrn_reflns_limit_k_min -16
_diffrn_reflns_limit_l_max 22
_diffrn_reflns_limit_l_min -20
_diffrn_reflns_number 18330
_diffrn_reflns_point_group_measured_fraction_full 0.986
_diffrn_reflns_point_group_measured_fraction_max 0.985
_diffrn_reflns_theta_full 25.242
_diffrn_reflns_theta_max 25.328
_diffrn_reflns_theta_min 1.688
_diffrn_source 'fine-focus sealed tube'
_exptl_absorpt_coefficient_mu 0.284
_exptl_absorpt_correction_T_max 0.818
_exptl_absorpt_correction_T_min 0.786
_exptl_absorpt_correction_type multi-scan
_exptl_absorpt_process_details
;
 R.H. Blessing, Acta Cryst. (1995), A51, 33-38
;
_exptl_crystal_colour red
_exptl_crystal_density_diffrn 1.151
_exptl_crystal_description block
_exptl_crystal_F_000 958
_exptl_crystal_size_max 0.400
_exptl_crystal_size_mid 0.250
_exptl_crystal_size_min 0.200
_refine_diff_density_max 0.510
_refine_diff_density_min -0.303
_refine_diff_density_rms 0.063
_refine_ls_extinction_method none
_refine_ls_goodness_of_fit_ref 0.785
_refine_ls_hydrogen_treatment constr
_refine_ls_matrix_type full
_refine_ls_number_parameters 525
_refine_ls_number_reflns 9342
_refine_ls_number_restraints 24
_refine_ls_restrained_S_all 0.789
_refine_ls_R_factor_all 0.1577
_refine_ls_R_factor_gt 0.0652
_refine_ls_shift/su_max 0.000
_refine_ls_shift/su_mean 0.000
_refine_ls_structure_factor_coef Fsqd
_refine_ls_weighting_details 'w=1/[\s^2^(Fo^2^)+(0.0738P)^2^] where P=(Fo^2^+2Fc^2^)/3'
_refine_ls_weighting_scheme calc
_refine_ls_wR_factor_gt 0.1407
_refine_ls_wR_factor_ref 0.1661
_reflns_Friedel_coverage 0.000
_reflns_number_gt 3813
_reflns_number_total 9342
_reflns_threshold_expression 'I > 2\s(I)'
_cod_data_source_file c5ra20177b2.cif
_cod_data_source_block 9
_cod_database_code 7222481
_shelx_shelxl_version_number 2014/7
_shelx_space_group_comment
;
The symmetry employed for this shelxl refinement is uniquely defined
by the following loop, which should always be used as a source of
symmetry information in preference to the above space-group names.
They are only intended as comments.
;
_shelx_estimated_absorpt_t_min 0.895
_shelx_estimated_absorpt_t_max 0.945

loop_
_space_group_symop_operation_xyz
'x, y, z'
'-x, -y, -z'

loop_
_atom_site_label
_atom_site_type_symbol
_atom_site_fract_x
_atom_site_fract_y
_atom_site_fract_z
_atom_site_U_iso_or_equiv
_atom_site_adp_type
_atom_site_occupancy
_atom_site_site_symmetry_order
_atom_site_calc_flag
_atom_site_refinement_flags_posn
_atom_site_refinement_flags_adp
_atom_site_refinement_flags_occupancy
_atom_site_disorder_assembly
_atom_site_disorder_group
V1 V 0.16222(8) 0.37246(6) 0.33086(4) 0.0361(2) Uani 1 1 d . . . . .
O1 O 0.0353(3) 0.3393(2) 0.29562(15) 0.0336(7) Uani 1 1 d . . . . .
O2 O 0.2132(3) 0.4634(2) 0.25704(16) 0.0355(7) Uani 1 1 d . . . . .
O3 O -0.0078(3) 0.5037(2) 0.34431(18) 0.0494(9) Uani 1 1 d . U . . .
N1 N 0.2891(4) 0.2686(3) 0.32834(19) 0.0361(9) Uani 1 1 d . . . . .
Cl1 Cl 0.19331(13) 0.35733(10) 0.45545(7) 0.0530(4) Uani 1 1 d . . . . .
C1 C 0.0614(4) 0.2671(3) 0.2539(2) 0.0301(10) Uani 1 1 d . . . . .
C2 C 0.0350(4) 0.1755(3) 0.2850(2) 0.0358(11) Uani 1 1 d . . . . .
C3 C 0.0758(4) 0.1049(3) 0.2409(3) 0.0387(12) Uani 1 1 d . . . . .
H3 H 0.0628 0.0415 0.2611 0.046 Uiso 1 1 calc R U . . .
C4 C 0.1342(4) 0.1197(3) 0.1696(2) 0.0343(11) Uani 1 1 d . . . . .
C5 C 0.1449(4) 0.2160(3) 0.1395(2) 0.0319(10) Uani 1 1 d . . . . .
H5 H 0.1772 0.2315 0.0893 0.038 Uiso 1 1 calc R U . . .
C6 C 0.1102(4) 0.2893(3) 0.1804(2) 0.0292(10) Uani 1 1 d . . . . .
C7 C -0.0354(5) 0.1564(4) 0.3611(3) 0.0456(12) Uani 1 1 d . . . . .
C8 C 0.0513(6) 0.1485(4) 0.4262(3) 0.0608(16) Uani 1 1 d . . . . .
H8A H 0.0722 0.2113 0.4177 0.091 Uiso 1 1 calc R U . . .
H8B H 0.0036 0.1384 0.4742 0.091 Uiso 1 1 calc R U . . .
H8C H 0.1333 0.0909 0.4282 0.091 Uiso 1 1 calc R U . . .
C9 C -0.1681(5) 0.2417(4) 0.3607(3) 0.0550(14) Uani 1 1 d . . . . .
H9A H -0.1533 0.3070 0.3505 0.082 Uiso 1 1 calc R U . . .
H9B H -0.2247 0.2431 0.3214 0.082 Uiso 1 1 calc R U . . .
H9C H -0.2113 0.2296 0.4101 0.082 Uiso 1 1 calc R U . . .
C10 C -0.0648(6) 0.0568(4) 0.3773(3) 0.0677(17) Uani 1 1 d . . . . .
H10A H -0.1097 0.0468 0.4263 0.102 Uiso 1 1 calc R U . . .
H10B H -0.1215 0.0597 0.3375 0.102 Uiso 1 1 calc R U . . .
H10C H 0.0180 0.0002 0.3786 0.102 Uiso 1 1 calc R U . . .
C11 C 0.1828(5) 0.0374(3) 0.1249(3) 0.0431(12) Uani 1 1 d . . . . .
C12 C 0.2231(7) -0.0696(4) 0.1779(4) 0.085(2) Uani 1 1 d . . . . .
H12A H 0.2916 -0.0769 0.2126 0.127 Uiso 1 1 calc R U . . .
H12B H 0.1461 -0.0798 0.2071 0.127 Uiso 1 1 calc R U . . .
H12C H 0.2573 -0.1203 0.1479 0.127 Uiso 1 1 calc R U . . .
C13 C 0.0776(6) 0.0495(5) 0.0715(4) 0.091(2) Uani 1 1 d . . . . .
H13A H 0.1098 -0.0034 0.0434 0.137 Uiso 1 1 calc R U . . .
H13B H -0.0015 0.0435 0.1003 0.137 Uiso 1 1 calc R U . . .
H13C H 0.0562 0.1165 0.0360 0.137 Uiso 1 1 calc R U . . .
C14 C 0.3057(6) 0.0436(5) 0.0773(4) 0.0779(19) Uani 1 1 d . . . . .
H14A H 0.3766 0.0359 0.1104 0.117 Uiso 1 1 calc R U . . .
H14B H 0.3346 -0.0107 0.0504 0.117 Uiso 1 1 calc R U . . .
H14C H 0.2845 0.1096 0.0406 0.117 Uiso 1 1 calc R U . . .
C15 C 0.1284(4) 0.3919(3) 0.1480(2) 0.0286(10) Uani 1 1 d . . . . .
H15 H 0.0769 0.4361 0.1819 0.034 Uiso 1 1 calc R U . . .
C16 C 0.0677(4) 0.4446(3) 0.0690(2) 0.0266(10) Uani 1 1 d . . . . .
C17 C -0.0580(4) 0.4452(3) 0.0564(2) 0.0328(11) Uani 1 1 d . . . . .
H17 H -0.0996 0.4078 0.0950 0.039 Uiso 1 1 calc R U . . .
C18 C 0.1237(4) 0.5007(3) 0.0113(2) 0.0329(11) Uani 1 1 d . . . . .
H18 H 0.2090 0.5022 0.0181 0.040 Uiso 1 1 calc R U . . .
C19 C 0.3057(4) 0.4311(3) 0.2037(2) 0.0303(10) Uani 1 1 d . . . . .
C20 C 0.2721(4) 0.3868(3) 0.1524(2) 0.0283(10) Uani 1 1 d . . . . .
C21 C 0.3709(4) 0.3370(3) 0.1078(2) 0.0314(10) Uani 1 1 d . . . . .
H21 H 0.3489 0.3051 0.0741 0.038 Uiso 1 1 calc R U . . .
C22 C 0.5014(4) 0.3324(3) 0.1111(2) 0.0357(11) Uani 1 1 d . . . . .
C23 C 0.5262(5) 0.3872(3) 0.1567(2) 0.0381(11) Uani 1 1 d . . . . .
H23 H 0.6131 0.3893 0.1567 0.046 Uiso 1 1 calc R U . . .
C24 C 0.4328(5) 0.4390(3) 0.2022(2) 0.0360(11) Uani 1 1 d . . . . .
C25 C 0.6100(5) 0.2711(4) 0.0655(3) 0.0477(13) Uani 1 1 d . . . . .
C26 C 0.5906(9) 0.3258(8) -0.0178(4) 0.157(4) Uani 1 1 d . . . . .
H26A H 0.5961 0.3938 -0.0254 0.235 Uiso 1 1 calc R U . . .
H26B H 0.6595 0.2873 -0.0478 0.235 Uiso 1 1 calc R U . . .
H26C H 0.5039 0.3314 -0.0340 0.235 Uiso 1 1 calc R U . . .
C27 C 0.6006(8) 0.1711(7) 0.0722(7) 0.166(5) Uani 1 1 d . . . . .
H27A H 0.5112 0.1785 0.0591 0.249 Uiso 1 1 calc R U . . .
H27B H 0.6642 0.1370 0.0377 0.249 Uiso 1 1 calc R U . . .
H27C H 0.6202 0.1305 0.1243 0.249 Uiso 1 1 calc R U . . .
C28 C 0.7452(6) 0.2642(7) 0.0849(5) 0.119(3) Uani 1 1 d . . . . .
H28A H 0.7478 0.3326 0.0798 0.179 Uiso 1 1 calc R U . . .
H28B H 0.7660 0.2245 0.1371 0.179 Uiso 1 1 calc R U . . .
H28C H 0.8100 0.2310 0.0505 0.179 Uiso 1 1 calc R U . . .
C29 C 0.4680(5) 0.5006(4) 0.2497(3) 0.0455(13) Uani 1 1 d . . . . .
C30 C 0.3620(6) 0.6072(4) 0.2382(3) 0.0605(16) Uani 1 1 d . . . . .
H30A H 0.2756 0.6004 0.2536 0.091 Uiso 1 1 calc R U . . .
H30B H 0.3838 0.6457 0.2688 0.091 Uiso 1 1 calc R U . . .
H30C H 0.3594 0.6430 0.1847 0.091 Uiso 1 1 calc R U . . .
C31 C 0.6002(6) 0.5157(4) 0.2248(3) 0.0616(16) Uani 1 1 d . . . . .
H31A H 0.5965 0.5501 0.1710 0.092 Uiso 1 1 calc R U . . .
H31B H 0.6183 0.5572 0.2543 0.092 Uiso 1 1 calc R U . . .
H31C H 0.6704 0.4495 0.2332 0.092 Uiso 1 1 calc R U . . .
C32 C 0.4759(5) 0.4467(4) 0.3341(3) 0.0551(15) Uani 1 1 d . . . . .
H32A H 0.3917 0.4365 0.3509 0.083 Uiso 1 1 calc R U . . .
H32B H 0.5465 0.3807 0.3421 0.083 Uiso 1 1 calc R U . . .
H32C H 0.4945 0.4884 0.3632 0.083 Uiso 1 1 calc R U . . .
C42 C -0.2311(7) 0.5722(6) 0.3771(4) 0.101(2) Uani 1 1 d . U . . .
H42A H -0.2865 0.5410 0.3586 0.121 Uiso 1 1 calc R U . . .
H42B H -0.2799 0.6044 0.4175 0.121 Uiso 1 1 calc R U . . .
C43 C -0.0997(6) 0.4915(6) 0.4073(4) 0.084(2) Uani 1 1 d . U . . .
H43A H -0.0718 0.5038 0.4528 0.101 Uiso 1 1 calc R U . . .
H43B H -0.1063 0.4225 0.4200 0.101 Uiso 1 1 calc R U . . .
C50 C 0.3939(4) 0.1784(3) 0.3394(2) 0.0367(11) Uani 1 1 d . . . . .
C51 C 0.4803(5) 0.1545(4) 0.3997(3) 0.0609(16) Uani 1 1 d . . . . .
H51 H 0.4692 0.2012 0.4298 0.073 Uiso 1 1 calc R U . . .
C52 C 0.5807(6) 0.0627(4) 0.4142(3) 0.0651(17) Uani 1 1 d . . . . .
H52 H 0.6370 0.0465 0.4558 0.078 Uiso 1 1 calc R U . . .
C53 C 0.6033(5) -0.0068(4) 0.3712(3) 0.0544(14) Uani 1 1 d . . . . .
C54 C 0.5148(6) 0.0183(4) 0.3128(4) 0.0698(17) Uani 1 1 d . . . . .
H54 H 0.5262 -0.0285 0.2827 0.084 Uiso 1 1 calc R U . . .
C55 C 0.4101(6) 0.1097(4) 0.2971(3) 0.0622(16) Uani 1 1 d . . . . .
H55 H 0.3504 0.1241 0.2575 0.075 Uiso 1 1 calc R U . . .
C56 C 0.7136(6) -0.1057(4) 0.3878(4) 0.081(2) Uani 1 1 d . . . . .
H56A H 0.7129 -0.1440 0.3510 0.121 Uiso 1 1 calc R U . . .
H56B H 0.7978 -0.0933 0.3844 0.121 Uiso 1 1 calc R U . . .
H56C H 0.7026 -0.1449 0.4388 0.121 Uiso 1 1 calc R U . . .
C40 C -0.0768(7) 0.5755(5) 0.2826(4) 0.084(2) Uani 1 1 d . U . . .
H40A H -0.1037 0.5426 0.2488 0.101 Uiso 1 1 calc R U . . .
H40B H -0.0220 0.6151 0.2535 0.101 Uiso 1 1 calc R U . . .
C41 C -0.2001(7) 0.6455(5) 0.3169(4) 0.083(2) Uani 1 1 d . U . . .
H41A H -0.1783 0.6963 0.3356 0.100 Uiso 1 1 calc R U . . .
H41B H -0.2728 0.6806 0.2799 0.100 Uiso 1 1 calc R U . . .
C60 C 0.9044(8) 0.7667(6) 0.1221(4) 0.090(2) Uani 1 1 d . . . . .
C61 C 0.8563(7) 0.7066(5) 0.0988(4) 0.0780(19) Uani 1 1 d . . . . .
H61 H 0.9161 0.6504 0.0821 0.094 Uiso 1 1 calc R U . . .
C62 C 0.7256(9) 0.7219(6) 0.0980(4) 0.100(2) Uani 1 1 d . . . . .
H62 H 0.6966 0.6758 0.0815 0.120 Uiso 1 1 calc R U . . .
C63 C 0.6367(8) 0.8000(7) 0.1198(5) 0.099(2) Uani 1 1 d . . . . .
H63 H 0.5452 0.8101 0.1185 0.119 Uiso 1 1 calc R U . . .
C64 C 0.6805(11) 0.8668(6) 0.1446(4) 0.109(3) Uani 1 1 d . . . . .
H64 H 0.6177 0.9234 0.1595 0.131 Uiso 1 1 calc R U . . .
C65 C 0.8156(10) 0.8519(5) 0.1478(4) 0.100(2) Uani 1 1 d . . . . .
H65 H 0.8465 0.8958 0.1660 0.120 Uiso 1 1 calc R U . . .
C66 C 1.0476(8) 0.7488(8) 0.1246(5) 0.149(4) Uani 1 1 d . . . . .
H66A H 1.0616 0.8019 0.1434 0.223 Uiso 1 1 calc R U . . .
H66B H 1.0908 0.6823 0.1584 0.223 Uiso 1 1 calc R U . . .
H66C H 1.0852 0.7502 0.0737 0.223 Uiso 1 1 calc R U . . .
C70 C 0.2225(5) 0.7023(4) 0.4183(4) 0.0663(8) Uiso 0.695(5) 1 d G U P A 1
C71 C 0.2106(5) 0.8015(4) 0.3804(3) 0.0663(8) Uiso 0.695(5) 1 d G U P A 1
C72 C 0.3083(6) 0.8408(3) 0.3874(4) 0.0663(8) Uiso 0.695(5) 1 d G U P A 1
C73 C 0.4179(5) 0.7809(4) 0.4323(4) 0.0663(8) Uiso 0.695(5) 1 d G U P A 1
C74 C 0.4297(5) 0.6817(4) 0.4701(4) 0.0663(8) Uiso 0.695(5) 1 d G U P A 1
C75 C 0.3320(6) 0.6424(3) 0.4631(4) 0.0663(8) Uiso 0.695(5) 1 d G U P A 1
C76 C 0.1120(10) 0.6625(8) 0.4064(6) 0.0796(10) Uiso 0.695(5) 1 d . U P A 1
C80 C 0.2093(11) 0.7293(10) 0.4047(8) 0.0663(8) Uiso 0.305(5) 1 d G U P A 2
C81 C 0.2501(13) 0.8128(8) 0.3959(8) 0.0663(8) Uiso 0.305(5) 1 d G U P A 2
C82 C 0.3696(14) 0.8007(8) 0.4260(9) 0.0663(8) Uiso 0.305(5) 1 d G U P A 2
C83 C 0.4483(11) 0.7053(10) 0.4651(9) 0.0663(8) Uiso 0.305(5) 1 d G U P A 2
C84 C 0.4075(13) 0.6218(8) 0.4739(9) 0.0663(8) Uiso 0.305(5) 1 d G U P A 2
C85 C 0.2880(13) 0.6339(8) 0.4437(9) 0.0663(8) Uiso 0.305(5) 1 d G U P A 2
C86 C 0.077(2) 0.7410(17) 0.3688(12) 0.0796(10) Uiso 0.305(5) 1 d . U P A 2

loop_
_atom_site_aniso_label
_atom_site_aniso_U_11
_atom_site_aniso_U_22
_atom_site_aniso_U_33
_atom_site_aniso_U_23
_atom_site_aniso_U_13
_atom_site_aniso_U_12
V1 0.0431(5) 0.0348(5) 0.0275(4) -0.0072(4) -0.0042(4) -0.0086(4)
O1 0.0356(18) 0.0308(17) 0.0288(16) -0.0054(13) 0.0010(13) -0.0058(14)
O2 0.0430(19) 0.0341(18) 0.0319(17) -0.0124(14) -0.0050(15) -0.0116(15)
O3 0.058(2) 0.045(2) 0.042(2) -0.0143(16) 0.0050(16) -0.0122(17)
N1 0.042(2) 0.038(2) 0.027(2) -0.0069(17) -0.0045(17) -0.0117(19)
Cl1 0.0645(9) 0.0577(9) 0.0327(7) -0.0138(6) -0.0045(6) -0.0123(7)
C1 0.027(2) 0.031(3) 0.026(2) -0.004(2) -0.0059(19) -0.003(2)
C2 0.035(3) 0.028(3) 0.036(3) 0.000(2) -0.006(2) -0.004(2)
C3 0.037(3) 0.030(3) 0.044(3) 0.001(2) -0.005(2) -0.012(2)
C4 0.033(3) 0.034(3) 0.034(3) -0.005(2) -0.010(2) -0.009(2)
C5 0.034(3) 0.034(3) 0.028(2) -0.005(2) -0.0068(19) -0.012(2)
C6 0.026(2) 0.029(2) 0.029(2) -0.0022(19) -0.0100(19) -0.0065(19)
C7 0.053(3) 0.037(3) 0.038(3) 0.001(2) 0.006(2) -0.012(2)
C8 0.075(4) 0.067(4) 0.036(3) 0.002(3) -0.001(3) -0.028(3)
C9 0.053(3) 0.055(4) 0.054(3) -0.009(3) 0.019(3) -0.023(3)
C10 0.085(4) 0.057(4) 0.059(4) -0.001(3) 0.019(3) -0.035(3)
C11 0.047(3) 0.035(3) 0.048(3) -0.008(2) -0.005(2) -0.015(2)
C12 0.125(6) 0.043(4) 0.076(4) -0.025(3) 0.004(4) -0.008(4)
C13 0.075(5) 0.098(5) 0.110(6) -0.069(4) -0.029(4) -0.001(4)
C14 0.074(4) 0.065(4) 0.103(5) -0.047(4) 0.019(4) -0.020(3)
C15 0.034(3) 0.029(2) 0.021(2) -0.0033(18) -0.0042(18) -0.010(2)
C16 0.032(2) 0.021(2) 0.026(2) -0.0054(18) -0.0049(18) -0.0076(19)
C17 0.035(3) 0.033(3) 0.031(2) 0.000(2) -0.004(2) -0.016(2)
C18 0.034(3) 0.032(2) 0.033(2) -0.001(2) -0.009(2) -0.014(2)
C19 0.038(3) 0.021(2) 0.030(2) -0.0029(19) -0.006(2) -0.008(2)
C20 0.037(3) 0.022(2) 0.026(2) -0.0027(18) -0.009(2) -0.010(2)
C21 0.036(3) 0.027(2) 0.033(2) -0.008(2) -0.009(2) -0.010(2)
C22 0.037(3) 0.034(3) 0.034(3) -0.003(2) -0.002(2) -0.012(2)
C23 0.035(3) 0.043(3) 0.037(3) -0.004(2) -0.006(2) -0.016(2)
C24 0.043(3) 0.035(3) 0.030(2) -0.001(2) -0.012(2) -0.015(2)
C25 0.038(3) 0.053(3) 0.057(3) -0.023(3) 0.002(2) -0.015(3)
C26 0.112(7) 0.215(11) 0.068(5) -0.025(6) 0.028(5) 0.024(7)
C27 0.123(7) 0.118(7) 0.304(14) -0.149(9) 0.129(8) -0.060(6)
C28 0.048(4) 0.153(8) 0.180(9) -0.111(7) 0.017(5) -0.016(5)
C29 0.058(3) 0.045(3) 0.044(3) -0.012(2) -0.008(2) -0.027(3)
C30 0.087(4) 0.047(3) 0.059(4) -0.021(3) -0.007(3) -0.030(3)
C31 0.079(4) 0.080(4) 0.053(3) -0.020(3) -0.006(3) -0.057(3)
C32 0.059(4) 0.078(4) 0.041(3) -0.018(3) -0.012(3) -0.033(3)
C42 0.078(5) 0.147(7) 0.076(5) -0.042(4) -0.018(4) -0.021(5)
C43 0.068(4) 0.111(6) 0.071(4) -0.034(4) 0.003(3) -0.019(4)
C50 0.040(3) 0.033(3) 0.035(3) -0.003(2) -0.004(2) -0.013(2)
C51 0.064(4) 0.054(3) 0.058(4) -0.020(3) -0.019(3) -0.001(3)
C52 0.058(4) 0.053(4) 0.069(4) -0.012(3) -0.028(3) 0.004(3)
C53 0.051(3) 0.034(3) 0.069(4) -0.003(3) -0.011(3) -0.009(3)
C54 0.075(4) 0.048(4) 0.078(4) -0.024(3) -0.008(3) -0.003(3)
C55 0.077(4) 0.052(4) 0.057(4) -0.021(3) -0.022(3) -0.009(3)
C56 0.066(4) 0.038(3) 0.121(6) -0.006(3) -0.022(4) 0.001(3)
C40 0.083(5) 0.056(4) 0.102(5) -0.006(3) -0.017(4) -0.016(4)
C41 0.081(5) 0.064(4) 0.109(5) -0.031(4) -0.027(4) -0.015(4)
C60 0.082(5) 0.105(6) 0.087(5) -0.015(5) -0.002(4) -0.043(5)
C61 0.076(5) 0.070(4) 0.089(5) -0.017(4) -0.013(4) -0.023(4)
C62 0.100(7) 0.085(6) 0.106(6) -0.004(5) -0.011(5) -0.033(5)
C63 0.074(5) 0.094(6) 0.111(6) -0.014(5) 0.002(5) -0.014(5)
C64 0.121(8) 0.080(6) 0.091(6) -0.022(5) 0.018(5) 0.006(6)
C65 0.137(8) 0.057(5) 0.093(6) -0.019(4) 0.020(5) -0.020(5)
C66 0.085(6) 0.199(10) 0.129(8) 0.045(7) -0.030(5) -0.059(6)

loop_
_atom_type_symbol
_atom_type_description
_atom_type_scat_dispersion_real
_atom_type_scat_dispersion_imag
_atom_type_scat_source
V V 0.3005 0.5294 'International Tables Vol C Tables 4.2.6.8 and 6.1.1.4'
C C 0.0033 0.0016 'International Tables Vol C Tables 4.2.6.8 and 6.1.1.4'
H H 0.0000 0.0000 'International Tables Vol C Tables 4.2.6.8 and 6.1.1.4'
O O 0.0106 0.0060 'International Tables Vol C Tables 4.2.6.8 and 6.1.1.4'
N N 0.0061 0.0033 'International Tables Vol C Tables 4.2.6.8 and 6.1.1.4'
Cl Cl 0.1484 0.1585 'International Tables Vol C Tables 4.2.6.8 and 6.1.1.4'

loop_
_geom_angle_atom_site_label_1
_geom_angle_atom_site_label_2
_geom_angle_atom_site_label_3
_geom_angle
_geom_angle_site_symmetry_1
_geom_angle_site_symmetry_3
N1 V1 O2 99.32(16) . .
N1 V1 O1 98.84(15) . .
O2 V1 O1 110.17(12) . .
N1 V1 O3 175.11(16) . .
O2 V1 O3 85.04(13) . .
O1 V1 O3 81.58(13) . .
N1 V1 Cl1 92.89(12) . .
O2 V1 Cl1 121.19(10) . .
O1 V1 Cl1 124.39(10) . .
O3 V1 Cl1 82.92(9) . .
C1 O1 V1 123.9(2) . .
C19 O2 V1 120.6(3) . .
C40 O3 C43 109.2(5) . .
C40 O3 V1 121.9(4) . .
C43 O3 V1 119.3(3) . .
C50 N1 V1 170.4(3) . .
O1 C1 C6 118.0(4) . .
O1 C1 C2 120.2(4) . .
C6 C1 C2 121.8(4) . .
C3 C2 C1 115.2(4) . .
C3 C2 C7 122.7(4) . .
C1 C2 C7 122.2(4) . .
C2 C3 C4 125.5(4) . .
C3 C4 C5 115.9(4) . .
C3 C4 C11 123.2(4) . .
C5 C4 C11 121.0(4) . .
C6 C5 C4 122.2(4) . .
C5 C6 C1 119.0(4) . .
C5 C6 C15 121.4(4) . .
C1 C6 C15 119.5(4) . .
C10 C7 C2 111.4(4) . .
C10 C7 C9 107.1(4) . .
C2 C7 C9 110.2(4) . .
C10 C7 C8 107.2(4) . .
C2 C7 C8 110.7(4) . .
C9 C7 C8 110.1(5) . .
C13 C11 C4 110.2(4) . .
C13 C11 C14 107.2(5) . .
C4 C11 C14 111.9(4) . .
C13 C11 C12 110.0(5) . .
C4 C11 C12 111.4(4) . .
C14 C11 C12 105.9(5) . .
C6 C15 C20 112.5(3) . .
C6 C15 C16 112.8(3) . .
C20 C15 C16 113.4(3) . .
C18 C16 C17 117.1(3) . .
C18 C16 C15 124.2(3) . .
C17 C16 C15 118.4(4) . .
C18 C17 C16 121.4(4) 2_565 .
C16 C18 C17 121.5(4) . 2_565
O2 C19 C20 118.2(4) . .
O2 C19 C24 121.2(4) . .
C20 C19 C24 120.6(4) . .
C21 C20 C19 118.8(4) . .
C21 C20 C15 121.7(3) . .
C19 C20 C15 119.5(4) . .
C20 C21 C22 122.0(4) . .
C23 C22 C21 116.6(4) . .
C23 C22 C25 122.4(4) . .
C21 C22 C25 121.0(4) . .
C24 C23 C22 124.4(4) . .
C23 C24 C19 116.6(4) . .
C23 C24 C29 121.1(4) . .
C19 C24 C29 122.2(4) . .
C27 C25 C28 111.7(6) . .
C27 C25 C26 106.2(7) . .
C28 C25 C26 105.9(6) . .
C27 C25 C22 111.4(5) . .
C28 C25 C22 112.6(4) . .
C26 C25 C22 108.5(5) . .
C31 C29 C32 108.6(4) . .
C31 C29 C30 107.3(4) . .
C32 C29 C30 109.2(4) . .
C31 C29 C24 111.1(4) . .
C32 C29 C24 111.0(4) . .
C30 C29 C24 109.6(4) . .
C41 C42 C43 106.9(6) . .
O3 C43 C42 103.4(5) . .
C55 C50 N1 122.1(4) . .
C55 C50 C51 119.7(5) . .
N1 C50 C51 118.1(4) . .
C52 C51 C50 119.1(5) . .
C51 C52 C53 123.0(5) . .
C52 C53 C54 116.6(5) . .
C52 C53 C56 122.1(5) . .
C54 C53 C56 121.3(5) . .
C55 C54 C53 122.2(5) . .
C50 C55 C54 119.5(5) . .
O3 C40 C41 105.2(6) . .
C42 C41 C40 100.2(6) . .
C61 C60 C65 119.5(7) . .
C61 C60 C66 122.7(9) . .
C65 C60 C66 117.7(8) . .
C60 C61 C62 122.7(8) . .
C63 C62 C61 121.6(8) . .
C62 C63 C64 118.7(8) . .
C63 C64 C65 121.2(8) . .
C64 C65 C60 116.3(8) . .
C71 C70 C75 120.0 . .
C71 C70 C76 117.3(5) . .
C75 C70 C76 122.7(5) . .
C70 C71 C72 120.0 . .
C71 C72 C73 120.0 . .
C74 C73 C72 120.0 . .
C73 C74 C75 120.0 . .
C74 C75 C70 120.0 . .
C81 C80 C85 120.0 . .
C81 C80 C86 120.6(12) . .
C85 C80 C86 119.4(12) . .
C80 C81 C82 120.0 . .
C83 C82 C81 120.0 . .
C82 C83 C84 120.0 . .
C83 C84 C85 120.0 . .
C84 C85 C80 120.0 . .

loop_
_geom_bond_atom_site_label_1
_geom_bond_atom_site_label_2
_geom_bond_distance
_geom_bond_site_symmetry_2
V1 N1 1.656(4) .
V1 O2 1.817(3) .
V1 O1 1.819(3) .
V1 O3 2.189(3) .
V1 Cl1 2.2814(14) .
O1 C1 1.388(5) .
O2 C19 1.380(5) .
O3 C40 1.388(6) .
O3 C43 1.467(7) .
N1 C50 1.383(6) .
C1 C6 1.398(6) .
C1 C2 1.415(6) .
C2 C3 1.393(6) .
C2 C7 1.531(6) .
C3 C4 1.394(6) .
C4 C5 1.401(6) .
C4 C11 1.536(6) .
C5 C6 1.383(6) .
C6 C15 1.522(6) .
C7 C10 1.531(7) .
C7 C9 1.536(7) .
C7 C8 1.543(7) .
C11 C13 1.504(7) .
C11 C14 1.536(8) .
C11 C12 1.537(7) .
C15 C20 1.537(6) .
C15 C16 1.539(5) .
C16 C18 1.384(6) .
C16 C17 1.395(5) .
C17 C18 1.390(5) 2_565
C18 C17 1.390(5) 2_565
C19 C20 1.402(5) .
C19 C24 1.414(6) .
C20 C21 1.391(6) .
C21 C22 1.394(6) .
C22 C23 1.390(6) .
C22 C25 1.531(7) .
C23 C24 1.385(7) .
C24 C29 1.549(6) .
C25 C27 1.460(9) .
C25 C28 1.499(8) .
C25 C26 1.523(9) .
C29 C31 1.529(7) .
C29 C32 1.536(7) .
C29 C30 1.547(7) .
C42 C41 1.422(10) .
C42 C43 1.534(9) .
C50 C55 1.369(7) .
C50 C51 1.409(6) .
C51 C52 1.374(7) .
C52 C53 1.378(7) .
C53 C54 1.395(7) .
C53 C56 1.492(7) .
C54 C55 1.394(7) .
C40 C41 1.560(9) .
C60 C61 1.325(9) .
C60 C65 1.436(10) .
C60 C66 1.482(10) .
C61 C62 1.353(9) .
C62 C63 1.332(11) .
C63 C64 1.396(11) .
C64 C65 1.405(11) .
C70 C71 1.3900 .
C70 C75 1.3900 .
C70 C76 1.546(10) .
C71 C72 1.3900 .
C72 C73 1.3900 .
C73 C74 1.3900 .
C74 C75 1.3900 .
C80 C81 1.3900 .
C80 C85 1.3900 .
C80 C86 1.56(2) .
C81 C82 1.3900 .
C82 C83 1.3900 .
C83 C84 1.3900 .
C84 C85 1.3900 .
